data_1526393
loop_
_publ_author_name
'Huang, F.Q.'
'Ibers, J.A.'

_publ_section_title
;
 Syntheses and structures of the quaternary copper tellurides K2 Ln4 Cu5
 Te10 (Ln = Sm, Gd, Er), Rb3 Ln4 Cu5 Te10 (Ln = Nd, Gd) and Cs3 Gd4 Cu5
 Te10
;
_journal_name_full 'Journal of Solid State Chemistry'
_journal_page_first 409
_journal_page_last 414
_journal_volume 160
_journal_year 2001
_chemical_formula_sum 'Cu5 Er4 K3 Te10'
_chemical_name_systematic 'K3 Er4 Cu5 Te10'
_space_group_IT_number 58
_symmetry_space_group_name_Hall '-P 2 2n'
_symmetry_space_group_name_H-M 'P n n m'
_cell_angle_alpha 90
_cell_angle_beta 90
_cell_angle_gamma 90
_cell_formula_units_Z 2
_cell_length_a 16.46
_cell_length_b 17.55
_cell_length_c 4.2926
_cell_volume 1240.016
_citation_journal_id_ASTM JSSCBI
_cod_data_source_file Huang_JSSCBI_2001_1645.cif
_cod_data_source_block Cu5Er4K3Te10
_cod_database_code 1526393

loop_
_symmetry_equiv_pos_as_xyz
x,y,z
-x,-y,z
x+1/2,-y+1/2,-z+1/2
-x+1/2,y+1/2,-z+1/2
-x,-y,-z
x,y,-z
-x-1/2,y-1/2,z-1/2
x-1/2,-y-1/2,z-1/2

loop_
_atom_site_label
_atom_site_type_symbol
_atom_site_fract_x
_atom_site_fract_y
_atom_site_fract_z
_atom_site_occupancy
_atom_site_U_iso_or_equiv
Cu3 Cu+1 0.4058 0.1899 0 0.5 0.0
Cu2 Cu+1 0.0637 0.45906 0 1 0.0
Cu1 Cu+1 0.34096 0.65449 0 1 0.0
Te2 Te-2 0.23042 0.21449 0 1 0.0
K1 K+1 0.8296 0.16323 0 1 0.0
Er1 Er+3 0.06652 0.2854 0 1 0.0
Te3 Te-2 0.63108 0.10252 0 1 0.0
Te4 Te-2 0.49825 0.31477 0 1 0.0
K2 K+1 0 0 0 1 0.0
Er2 Er+3 0.28819 0.05309 0 1 0.0
Te5 Te-2 0.32718 0.50453 0 1 0.0
Te1 Te-2 0.0856 0.60606 0 1 0.0
